data_7708420
loop_
_publ_author_name
'Ondrej, Barta'
'Cisarova, Ivana'
'\<St\<epni\<cka, Petr'

_publ_section_title
;
 The protonation state governs the coordination of phosphinoferrocene
 guanidines
;
_journal_name_full 'Dalton Transactions'
_journal_paper_doi 10.1039/D1DT02884G
_journal_year 2021
_chemical_formula_moiety 'C34 H41 Fe N3 O2 P Pd, F6 Sb'
_chemical_formula_sum 'C34 H41 F6 Fe N3 O2 P Pd Sb'
_chemical_formula_weight 952.67
_space_group_crystal_system monoclinic
_space_group_IT_number 14
_space_group_name_Hall '-P 2ybc'
_space_group_name_H-M_alt 'P 1 21/c 1'
_atom_sites_solution_hydrogens mixed
_atom_sites_solution_primary direct
_atom_sites_solution_secondary difmap
_audit_creation_method SHELXL-2017/1
_audit_update_record
;
2021-08-25 deposited with the CCDC.	2021-09-24 downloaded from the CCDC.
;
_cell_angle_alpha 90
_cell_angle_beta 94.2660(10)
_cell_angle_gamma 90
_cell_formula_units_Z 8
_cell_length_a 19.7508(6)
_cell_length_b 16.9406(6)
_cell_length_c 21.6364(8)
_cell_measurement_reflns_used 9924
_cell_measurement_temperature 120(2)
_cell_measurement_theta_max 27.50
_cell_measurement_theta_min 2.51
_cell_volume 7219.3(4)
_computing_cell_refinement 'SAINT V8.40A (Bruker Nano, Inc., 2019)'
_computing_data_collection 'Bruker Instrument Service vV6.2.12'
_computing_data_reduction 'SAINT V8.40A (Bruker Nano, Inc., 2019)'
_computing_molecular_graphics 'PLATON (Spek, 2017)'
_computing_publication_material 'PLATON (Spek, 2017)'
_computing_structure_refinement 'SHELXL-2014/7 (Sheldrick, 2014)'
_computing_structure_solution 'SHELXT 2014/5 (Sheldrick, 2014)'
_diffrn_ambient_temperature 120(2)
_diffrn_measured_fraction_theta_full 0.999
_diffrn_measured_fraction_theta_max 0.998
_diffrn_measurement_device_type 'Bruker D8 VENTURE Kappa Duo PHOTON 1000 CMOS'
_diffrn_measurement_method '\f and \w scans'
_diffrn_radiation_monochromator 'Quazar Mo multilayer optic'
_diffrn_radiation_source 'I\mS micro-focus sealed tube'
_diffrn_radiation_type MoK\a
_diffrn_radiation_wavelength 0.71073
_diffrn_reflns_av_R_equivalents 0.0311
_diffrn_reflns_av_unetI/netI 0.0184
_diffrn_reflns_Laue_measured_fraction_full 0.999
_diffrn_reflns_Laue_measured_fraction_max 0.998
_diffrn_reflns_limit_h_max 25
_diffrn_reflns_limit_h_min -25
_diffrn_reflns_limit_k_max 22
_diffrn_reflns_limit_k_min -21
_diffrn_reflns_limit_l_max 28
_diffrn_reflns_limit_l_min -26
_diffrn_reflns_number 130083
_diffrn_reflns_point_group_measured_fraction_full 0.999
_diffrn_reflns_point_group_measured_fraction_max 0.998
_diffrn_reflns_theta_full 25.242
_diffrn_reflns_theta_max 27.500
_diffrn_reflns_theta_min 1.586
_exptl_absorpt_coefficient_mu 1.743
_exptl_absorpt_correction_T_max 0.84
_exptl_absorpt_correction_T_min 0.69
_exptl_absorpt_correction_type multi-scan
_exptl_absorpt_process_details 'SADABS-2016/2 - Bruker AXS'
_exptl_crystal_colour red
_exptl_crystal_density_diffrn 1.753
_exptl_crystal_description prism
_exptl_crystal_F_000 3792
_exptl_crystal_size_max 0.18
_exptl_crystal_size_mid 0.17
_exptl_crystal_size_min 0.10
_refine_diff_density_max 0.935
_refine_diff_density_min -0.619
_refine_diff_density_rms 0.070
_refine_ls_extinction_method none
_refine_ls_goodness_of_fit_ref 1.047
_refine_ls_hydrogen_treatment constr
_refine_ls_matrix_type full
_refine_ls_number_parameters 1030
_refine_ls_number_reflns 16550
_refine_ls_number_restraints 162
_refine_ls_restrained_S_all 1.050
_refine_ls_R_factor_all 0.0275
_refine_ls_R_factor_gt 0.0237
_refine_ls_shift/su_max 0.003
_refine_ls_shift/su_mean 0.000
_refine_ls_structure_factor_coef Fsqd
_refine_ls_weighting_details 'w=1/[\s^2^(Fo^2^)+(0.0213P)^2^+10.0400P] where P=(Fo^2^+2Fc^2^)/3'
_refine_ls_weighting_scheme calc
_refine_ls_wR_factor_gt 0.0582
_refine_ls_wR_factor_ref 0.0605
_reflns_Friedel_coverage 0.000
_reflns_number_gt 15058
_reflns_number_total 16550
_reflns_threshold_expression 'I > 2\s(I)'
_cod_data_source_file d1dt02884g2.cif
_cod_data_source_block ob480
_cod_original_sg_symbol_H-M 'P 21/c'
_cod_database_code 7708420
_shelx_shelxl_version_number 2017/1
_shelx_space_group_comment
;
The symmetry employed for this shelxl refinement is uniquely defined
by the following loop, which should always be used as a source of
symmetry information in preference to the above space-group names.
They are only intended as comments.
;
_shelx_estimated_absorpt_t_min 0.744
_shelx_estimated_absorpt_t_max 0.845

loop_
_space_group_symop_operation_xyz
'x, y, z'
'-x, y+1/2, -z+1/2'
'-x, -y, -z'
'x, -y-1/2, z-1/2'

loop_
_atom_site_label
_atom_site_type_symbol
_atom_site_fract_x
_atom_site_fract_y
_atom_site_fract_z
_atom_site_U_iso_or_equiv
_atom_site_adp_type
_atom_site_occupancy
_atom_site_site_symmetry_order
_atom_site_calc_flag
_atom_site_refinement_flags_posn
_atom_site_refinement_flags_adp
_atom_site_refinement_flags_occupancy
_atom_site_disorder_assembly
_atom_site_disorder_group
Pd1 Pd 0.07632(2) 0.29030(2) 0.59207(2) 0.01250(4) Uani 1 1 d . . . . .
Fe1 Fe 0.07343(2) 0.32425(2) 0.41991(2) 0.01435(6) Uani 1 1 d . . . . .
P1 P 0.14561(2) 0.38270(3) 0.55539(2) 0.01250(9) Uani 1 1 d . . . . .
O1 O 0.01627(7) 0.20209(8) 0.62274(7) 0.0194(3) Uani 1 1 d . . . . .
O2 O 0.04122(7) 0.36909(8) 0.65076(7) 0.0197(3) Uani 1 1 d . . . . .
N1 N 0.10717(8) 0.20961(9) 0.53012(8) 0.0152(3) Uani 1 1 d . . . . .
N2 N 0.15363(9) 0.11501(10) 0.60060(8) 0.0218(4) Uani 1 1 d . . . . .
H2N H 0.157564 0.066220 0.609886 0.026 Uiso 1 1 d R U . . .
N3 N 0.10326(10) 0.07570(10) 0.50651(9) 0.0238(4) Uani 1 1 d . . . . .
H3N H 0.080207 0.088614 0.472240 0.029 Uiso 1 1 d R U . . .
C1 C 0.11586(10) 0.40735(11) 0.47767(9) 0.0149(4) Uani 1 1 d . . . . .
C2 C 0.04567(10) 0.42571(12) 0.46070(9) 0.0173(4) Uani 1 1 d . . . . .
H2 H 0.010779 0.430699 0.488397 0.021 Uiso 1 1 calc R U . . .
C3 C 0.03778(11) 0.43503(12) 0.39528(10) 0.0204(4) Uani 1 1 d . . . . .
H3 H -0.003186 0.447842 0.371607 0.025 Uiso 1 1 calc R U . . .
C4 C 0.10232(11) 0.42175(12) 0.37140(10) 0.0214(4) Uani 1 1 d . . . . .
H4 H 0.111474 0.423692 0.328934 0.026 Uiso 1 1 calc R U . . .
C5 C 0.15048(10) 0.40517(12) 0.42168(9) 0.0184(4) Uani 1 1 d . . . . .
H5 H 0.197358 0.394508 0.418794 0.022 Uiso 1 1 calc R U . . .
C6 C 0.07875(10) 0.22099(11) 0.46816(9) 0.0152(4) Uani 1 1 d . . . . .
C7 C 0.00945(10) 0.23963(12) 0.44958(10) 0.0187(4) Uani 1 1 d . . . . .
H7 H -0.025878 0.247131 0.476492 0.022 Uiso 1 1 calc R U . . .
C8 C 0.00281(11) 0.24492(12) 0.38375(10) 0.0206(4) Uani 1 1 d . . . . .
H8 H -0.037649 0.257042 0.359063 0.025 Uiso 1 1 calc R U . . .
C9 C 0.06758(11) 0.22884(12) 0.36132(10) 0.0207(4) Uani 1 1 d . . . . .
H9 H 0.077573 0.228120 0.319044 0.025 Uiso 1 1 calc R U . . .
C10 C 0.11446(10) 0.21412(12) 0.41295(9) 0.0172(4) Uani 1 1 d . . . . .
H10 H 0.161230 0.201883 0.411296 0.021 Uiso 1 1 calc R U . . .
C11 C 0.14799(9) 0.47354(11) 0.59932(9) 0.0148(4) Uani 1 1 d . . . . .
C12 C 0.15814(10) 0.46879(12) 0.66400(9) 0.0187(4) Uani 1 1 d . . . . .
H12 H 0.160533 0.418718 0.683815 0.022 Uiso 1 1 calc R U . . .
C13 C 0.16469(11) 0.53721(13) 0.69901(10) 0.0230(4) Uani 1 1 d . . . . .
H13 H 0.172249 0.533854 0.742804 0.028 Uiso 1 1 calc R U . . .
C14 C 0.16029(11) 0.61038(13) 0.67061(10) 0.0235(4) Uani 1 1 d . . . . .
H14 H 0.164636 0.657084 0.694878 0.028 Uiso 1 1 calc R U . . .
C15 C 0.14952(11) 0.61547(12) 0.60660(10) 0.0206(4) Uani 1 1 d . . . . .
H15 H 0.146174 0.665761 0.587196 0.025 Uiso 1 1 calc R U . . .
C16 C 0.14358(10) 0.54729(12) 0.57068(9) 0.0174(4) Uani 1 1 d . . . . .
H16 H 0.136554 0.550998 0.526859 0.021 Uiso 1 1 calc R U . . .
C17 C 0.23478(10) 0.35519(11) 0.55364(9) 0.0152(4) Uani 1 1 d . . . . .
C18 C 0.28453(10) 0.39413(13) 0.59119(10) 0.0201(4) Uani 1 1 d . . . . .
H18 H 0.272277 0.436671 0.616706 0.024 Uiso 1 1 calc R U . . .
C19 C 0.35198(11) 0.37089(14) 0.59141(11) 0.0248(5) Uani 1 1 d . . . . .
H19 H 0.385664 0.397677 0.617101 0.030 Uiso 1 1 calc R U . . .
C20 C 0.37042(10) 0.30914(14) 0.55456(10) 0.0231(4) Uani 1 1 d . . . . .
H20 H 0.416505 0.292789 0.555617 0.028 Uiso 1 1 calc R U . . .
C21 C 0.32162(11) 0.27103(12) 0.51602(10) 0.0208(4) Uani 1 1 d . . . . .
H21 H 0.334498 0.229541 0.489783 0.025 Uiso 1 1 calc R U . . .
C22 C 0.25393(10) 0.29336(12) 0.51568(10) 0.0183(4) Uani 1 1 d . . . . .
H22 H 0.220540 0.266617 0.489635 0.022 Uiso 1 1 calc R U . . .
C23 C 0.12165(10) 0.13479(12) 0.54625(9) 0.0172(4) Uani 1 1 d . . . . .
C24 C 0.18634(11) 0.16580(13) 0.64914(10) 0.0231(4) Uani 1 1 d . . . . .
H24 H 0.172479 0.221690 0.640338 0.028 Uiso 1 1 calc R U . . .
C25 C 0.16163(13) 0.14193(17) 0.71148(11) 0.0329(5) Uani 1 1 d . . . . .
H25A H 0.181629 0.177085 0.743867 0.049 Uiso 1 1 calc R U . . .
H25B H 0.175335 0.087395 0.720932 0.049 Uiso 1 1 calc R U . . .
H25C H 0.112030 0.145961 0.709768 0.049 Uiso 1 1 calc R U . . .
C26 C 0.26315(12) 0.16028(15) 0.64961(12) 0.0313(5) Uani 1 1 d . . . . .
H26A H 0.283948 0.196874 0.680548 0.047 Uiso 1 1 calc R U . . .
H26B H 0.277406 0.174141 0.608560 0.047 Uiso 1 1 calc R U . . .
H26C H 0.277633 0.106261 0.660015 0.047 Uiso 1 1 calc R U . . .
C27 C 0.12886(13) -0.00565(13) 0.50731(12) 0.0289(5) Uani 1 1 d . . . . .
H27 H 0.124499 -0.028970 0.549200 0.035 Uiso 0.765(4) 1 d R U P A 1
H27D H 0.167490 -0.002282 0.539806 0.035 Uiso 0.235(4) 1 d R U P A 2
C28 C 0.0850(2) -0.0522(2) 0.4588(2) 0.0462(9) Uani 0.765(4) 1 d . U P A 1
H28A H 0.100000 -0.107294 0.458668 0.069 Uiso 0.765(4) 1 d R U P A 1
H28B H 0.089332 -0.028970 0.417747 0.069 Uiso 0.765(4) 1 d R U P A 1
H28C H 0.037412 -0.049884 0.468709 0.069 Uiso 0.765(4) 1 d R U P A 1
C29 C 0.2023(2) -0.0095(2) 0.49202(19) 0.0445(9) Uani 0.765(4) 1 d . U P A 1
H29A H 0.217423 -0.064593 0.492710 0.067 Uiso 0.765(4) 1 d R U P A 1
H29B H 0.230420 0.020905 0.522739 0.067 Uiso 0.765(4) 1 d R U P A 1
H29C H 0.206596 0.012777 0.450695 0.067 Uiso 0.765(4) 1 d R U P A 1
C28D C 0.0812(7) -0.0596(7) 0.5332(7) 0.0462(9) Uani 0.235(4) 1 d . U P A 2
H28D H 0.062431 -0.034981 0.569167 0.069 Uiso 0.235(4) 1 calc R U P A 2
H28E H 0.104772 -0.108452 0.546042 0.069 Uiso 0.235(4) 1 calc R U P A 2
H28F H 0.044333 -0.071624 0.501785 0.069 Uiso 0.235(4) 1 calc R U P A 2
C29D C 0.1655(7) -0.0178(8) 0.4489(6) 0.0445(9) Uani 0.235(4) 1 d . U P A 2
H29D H 0.197223 -0.062076 0.455407 0.067 Uiso 0.235(4) 1 d R U P A 2
H29E H 0.190796 0.030069 0.439756 0.067 Uiso 0.235(4) 1 d R U P A 2
H29F H 0.132603 -0.029707 0.414032 0.067 Uiso 0.235(4) 1 d R U P A 2
C30 C -0.04478(13) 0.13190(15) 0.69423(13) 0.0356(6) Uani 1 1 d . . . . .
H30A H -0.052223 0.135778 0.738406 0.053 Uiso 1 1 calc R U . . .
H30B H -0.014319 0.087548 0.687555 0.053 Uiso 1 1 calc R U . . .
H30C H -0.088329 0.123332 0.670414 0.053 Uiso 1 1 calc R U . . .
C31 C -0.01312(10) 0.20757(13) 0.67312(10) 0.0208(4) Uani 1 1 d . . . . .
C32 C -0.01822(11) 0.27539(13) 0.70902(10) 0.0224(4) Uani 1 1 d . . . . .
H32 H -0.041105 0.270217 0.745905 0.027 Uiso 1 1 calc R U . . .
C33 C 0.00689(10) 0.34986(13) 0.69617(9) 0.0201(4) Uani 1 1 d . . . . .
C34 C -0.00580(14) 0.41724(14) 0.73927(11) 0.0310(5) Uani 1 1 d . . . . .
H34A H -0.028904 0.397443 0.774695 0.046 Uiso 1 1 calc R U . . .
H34B H -0.034347 0.456954 0.717097 0.046 Uiso 1 1 calc R U . . .
H34C H 0.037606 0.441154 0.754037 0.046 Uiso 1 1 calc R U . . .
Pd2 Pd 0.42314(2) 0.79005(2) 0.90519(2) 0.01255(4) Uani 1 1 d . . . . .
Fe2 Fe 0.42015(2) 0.82373(2) 1.07688(2) 0.01393(6) Uani 1 1 d . . . . .
P2 P 0.35352(2) 0.88343(3) 0.93952(2) 0.01214(9) Uani 1 1 d . . . . .
N4 N 0.38768(8) 0.71055(9) 0.96589(8) 0.0152(3) Uani 1 1 d . . . . .
N5 N 0.34431(9) 0.61804(10) 0.89237(8) 0.0186(3) Uani 1 1 d . . . . .
H5N H 0.343305 0.567756 0.883152 0.022 Uiso 1 1 d R U . . .
N6 N 0.39225(9) 0.57599(10) 0.98661(8) 0.0218(4) Uani 1 1 d . . . . .
H6N H 0.417599 0.587709 1.020403 0.026 Uiso 1 1 d R U . . .
O3 O 0.48393(7) 0.70060(8) 0.87788(7) 0.0188(3) Uani 1 1 d . . . . .
O4 O 0.46218(7) 0.86725(8) 0.84723(7) 0.0192(3) Uani 1 1 d . . . . .
C51 C 0.38147(10) 0.90799(11) 1.01783(9) 0.0142(4) Uani 1 1 d . . . . .
C52 C 0.45148(10) 0.92454(11) 1.03684(9) 0.0164(4) Uani 1 1 d . . . . .
H52 H 0.487504 0.928693 1.010262 0.020 Uiso 1 1 calc R U . . .
C53 C 0.45722(11) 0.93358(12) 1.10236(10) 0.0200(4) Uani 1 1 d . . . . .
H53 H 0.497672 0.945076 1.127263 0.024 Uiso 1 1 calc R U . . .
C54 C 0.39140(11) 0.92230(12) 1.12409(10) 0.0203(4) Uani 1 1 d . . . . .
H54 H 0.380714 0.924748 1.166141 0.024 Uiso 1 1 calc R U . . .
C55 C 0.34446(10) 0.90681(12) 1.07246(9) 0.0173(4) Uani 1 1 d . . . . .
H55 H 0.297184 0.897387 1.073874 0.021 Uiso 1 1 calc R U . . .
C56 C 0.41448(10) 0.72041(11) 1.02862(9) 0.0152(4) Uani 1 1 d . . . . .
C57 C 0.48343(10) 0.73773(12) 1.04883(10) 0.0184(4) Uani 1 1 d . . . . .
H57 H 0.519670 0.744500 1.022806 0.022 Uiso 1 1 calc R U . . .
C58 C 0.48845(11) 0.74310(12) 1.11471(10) 0.0210(4) Uani 1 1 d . . . . .
H58 H 0.528455 0.754671 1.140216 0.025 Uiso 1 1 calc R U . . .
C59 C 0.42301(11) 0.72808(12) 1.13565(10) 0.0208(4) Uani 1 1 d . . . . .
H59 H 0.411917 0.727494 1.177625 0.025 Uiso 1 1 calc R U . . .
C60 C 0.37708(10) 0.71410(11) 1.08298(9) 0.0168(4) Uani 1 1 d . . . . .
H60 H 0.330055 0.702639 1.083590 0.020 Uiso 1 1 calc R U . . .
C61 C 0.35315(9) 0.97367(11) 0.89486(9) 0.0148(4) Uani 1 1 d . . . . .
C62 C 0.34409(10) 0.96792(12) 0.83022(9) 0.0181(4) Uani 1 1 d . . . . .
H62 H 0.341787 0.917549 0.810880 0.022 Uiso 1 1 calc R U . . .
C63 C 0.33847(11) 1.03593(13) 0.79446(10) 0.0226(4) Uani 1 1 d . . . . .
H63 H 0.331621 1.032064 0.750642 0.027 Uiso 1 1 calc R U . . .
C64 C 0.34284(11) 1.10954(13) 0.82255(11) 0.0245(5) Uani 1 1 d . . . . .
H64 H 0.338938 1.155955 0.797904 0.029 Uiso 1 1 calc R U . . .
C65 C 0.35286(11) 1.11558(12) 0.88637(11) 0.0232(4) Uani 1 1 d . . . . .
H65 H 0.356390 1.166173 0.905266 0.028 Uiso 1 1 calc R U . . .
C66 C 0.35781(10) 1.04782(12) 0.92316(10) 0.0181(4) Uani 1 1 d . . . . .
H66 H 0.364293 1.052079 0.966984 0.022 Uiso 1 1 calc R U . . .
C67 C 0.26406(9) 0.85685(11) 0.93940(9) 0.0147(4) Uani 1 1 d . . . . .
C68 C 0.21518(10) 0.89679(13) 0.90135(10) 0.0208(4) Uani 1 1 d . . . . .
H68 H 0.228290 0.939349 0.876257 0.025 Uiso 1 1 calc R U . . .
C69 C 0.14748(11) 0.87447(14) 0.90011(11) 0.0263(5) Uani 1 1 d . . . . .
H69 H 0.114471 0.901861 0.874095 0.032 Uiso 1 1 calc R U . . .
C70 C 0.12772(10) 0.81271(13) 0.93641(10) 0.0227(4) Uani 1 1 d . . . . .
H70 H 0.081390 0.797233 0.934841 0.027 Uiso 1 1 calc R U . . .
C71 C 0.17552(10) 0.77343(12) 0.97505(10) 0.0195(4) Uani 1 1 d . . . . .
H71 H 0.161805 0.731624 1.000591 0.023 Uiso 1 1 calc R U . . .
C72 C 0.24350(10) 0.79497(12) 0.97659(10) 0.0176(4) Uani 1 1 d . . . . .
H72 H 0.276161 0.767586 1.002977 0.021 Uiso 1 1 calc R U . . .
C73 C 0.37465(10) 0.63593(11) 0.94774(9) 0.0159(4) Uani 1 1 d . . . . .
C74 C 0.30854(11) 0.67050(13) 0.84666(10) 0.0233(4) Uani 1 1 d . . . . .
H74 H 0.317901 0.726497 0.859187 0.028 Uiso 1 1 calc R U . . .
C75 C 0.33496(13) 0.65674(17) 0.78337(11) 0.0359(6) Uani 1 1 d . . . . .
H75A H 0.311530 0.692168 0.753015 0.054 Uiso 1 1 calc R U . . .
H75B H 0.326540 0.601828 0.770794 0.054 Uiso 1 1 calc R U . . .
H75C H 0.383853 0.667356 0.785473 0.054 Uiso 1 1 calc R U . . .
C76 C 0.23254(12) 0.65598(16) 0.84541(12) 0.0340(6) Uani 1 1 d . . . . .
H76A H 0.208834 0.692363 0.815978 0.051 Uiso 1 1 calc R U . . .
H76B H 0.217112 0.664755 0.886873 0.051 Uiso 1 1 calc R U . . .
H76C H 0.222663 0.601450 0.832584 0.051 Uiso 1 1 calc R U . . .
C77 C 0.37623(15) 0.49230(14) 0.97740(13) 0.0387(6) Uani 1 1 d . . . . .
H77 H 0.329329 0.485331 0.957688 0.046 Uiso 0.776(11) 1 d R U P B 1
H77D H 0.335122 0.490316 0.949279 0.046 Uiso 0.224(11) 1 d R U P B 2
C78D C 0.4169(11) 0.4457(13) 0.9591(10) 0.0509(15) Uani 0.224(11) 1 d . U P B 2
H78D H 0.433986 0.465432 0.920608 0.076 Uiso 0.224(11) 1 calc R U P B 2
H78E H 0.394710 0.394531 0.951270 0.076 Uiso 0.224(11) 1 calc R U P B 2
H78F H 0.454826 0.439444 0.990556 0.076 Uiso 0.224(11) 1 calc R U P B 2
C79D C 0.3348(12) 0.4726(10) 1.0396(8) 0.058(5) Uani 0.224(11) 1 d . U P B 2
H79D H 0.305098 0.426733 1.032168 0.087 Uiso 0.224(11) 1 d R U P B 2
H79E H 0.307913 0.517656 1.052258 0.087 Uiso 0.224(11) 1 d R U P B 2
H79F H 0.370013 0.460269 1.072483 0.087 Uiso 0.224(11) 1 d R U P B 2
C78 C 0.4317(3) 0.4549(3) 0.9340(3) 0.0509(15) Uani 0.776(11) 1 d . U P B 1
H78A H 0.419662 0.400380 0.922822 0.076 Uiso 0.776(11) 1 d R U P B 1
H78B H 0.476810 0.455926 0.956251 0.076 Uiso 0.776(11) 1 d R U P B 1
H78C H 0.432200 0.486960 0.896374 0.076 Uiso 0.776(11) 1 d R U P B 1
C79 C 0.3842(3) 0.4514(2) 1.0389(2) 0.0561(18) Uani 0.776(11) 1 d . U P B 1
H79A H 0.372525 0.395501 1.033391 0.084 Uiso 0.776(11) 1 d R U P B 1
H79B H 0.354376 0.475436 1.067944 0.084 Uiso 0.776(11) 1 d R U P B 1
H79C H 0.431521 0.456190 1.055524 0.084 Uiso 0.776(11) 1 d R U P B 1
C80 C 0.54709(13) 0.62767(14) 0.81002(12) 0.0322(5) Uani 1 1 d . . . . .
H80A H 0.553204 0.628553 0.765489 0.048 Uiso 1 1 calc R U . . .
H80B H 0.517254 0.583699 0.819319 0.048 Uiso 1 1 calc R U . . .
H80C H 0.591297 0.620943 0.833136 0.048 Uiso 1 1 calc R U . . .
C81 C 0.51556(10) 0.70439(13) 0.82868(10) 0.0206(4) Uani 1 1 d . . . . .
C82 C 0.52306(11) 0.77121(13) 0.79230(10) 0.0226(4) Uani 1 1 d . . . . .
H82 H 0.547208 0.764733 0.756269 0.027 Uiso 1 1 calc R U . . .
C83 C 0.49862(10) 0.84664(13) 0.80353(9) 0.0201(4) Uani 1 1 d . . . . .
C84 C 0.51566(13) 0.91342(14) 0.76126(11) 0.0315(5) Uani 1 1 d . . . . .
H84A H 0.539621 0.892505 0.726727 0.047 Uiso 1 1 calc R U . . .
H84B H 0.544721 0.951698 0.784531 0.047 Uiso 1 1 calc R U . . .
H84C H 0.473712 0.939442 0.745064 0.047 Uiso 1 1 calc R U . . .
Sb1 Sb 0.20186(2) 0.87875(2) 0.68069(2) 0.01952(7) Uani 0.8036(14) 1 d D . P C 1
F1 F 0.19383(11) 0.93350(12) 0.75449(8) 0.0407(5) Uani 0.8036(14) 1 d D . P C 1
F2 F 0.12076(13) 0.92577(18) 0.64871(10) 0.0670(8) Uani 0.8036(14) 1 d D . P C 1
F3 F 0.24788(16) 0.96336(13) 0.64847(12) 0.0705(9) Uani 0.8036(14) 1 d D . P C 1
F4 F 0.28302(11) 0.83511(17) 0.71134(11) 0.0585(7) Uani 0.8036(14) 1 d D . P C 1
F5 F 0.15246(13) 0.79497(13) 0.71054(14) 0.0524(7) Uani 0.8036(14) 1 d D . P C 1
F6 F 0.20822(11) 0.82443(16) 0.60576(11) 0.0444(6) Uani 0.8036(14) 1 d D . P C 1
Sb1D Sb 0.22246(8) 0.86364(8) 0.67663(5) 0.01952(7) Uani 0.1964(14) 1 d D . P C 2
F1D F 0.2215(5) 0.8660(7) 0.7625(3) 0.057(3) Uani 0.1964(14) 1 d D U P C 2
F2D F 0.1804(5) 0.9632(4) 0.6714(4) 0.048(2) Uani 0.1964(14) 1 d D U P C 2
F3D F 0.3064(4) 0.9147(5) 0.6816(4) 0.049(2) Uani 0.1964(14) 1 d D U P C 2
F4D F 0.2654(4) 0.7672(5) 0.6786(4) 0.048(2) Uani 0.1964(14) 1 d D U P C 2
F5D F 0.1386(4) 0.8139(5) 0.6714(5) 0.041(2) Uani 0.1964(14) 1 d D U P C 2
F6D F 0.2246(5) 0.8637(5) 0.5908(3) 0.0329(18) Uani 0.1964(14) 1 d D U P C 2
Sb2 Sb 0.27714(2) 0.36234(2) 0.81985(2) 0.01738(6) Uani 0.8952(14) 1 d D . P D 1
F7 F 0.31780(9) 0.46241(9) 0.82413(8) 0.0370(4) Uani 0.8952(14) 1 d D . P D 1
F8 F 0.27971(10) 0.36203(13) 0.73413(8) 0.0487(5) Uani 0.8952(14) 1 d D . P D 1
F9 F 0.36286(8) 0.31455(10) 0.82754(9) 0.0324(4) Uani 0.8952(14) 1 d D . P D 1
F10 F 0.27587(9) 0.36288(11) 0.90648(8) 0.0287(4) Uani 0.8952(14) 1 d D . P D 1
F11 F 0.19163(8) 0.41032(11) 0.81314(8) 0.0398(4) Uani 0.8952(14) 1 d D . P D 1
F12 F 0.23620(9) 0.26268(10) 0.81877(9) 0.0413(4) Uani 0.8952(14) 1 d D . P D 1
Sb2D Sb 0.29706(15) 0.37935(15) 0.81653(9) 0.01738(6) Uani 0.1048(14) 1 d D . P D 2
F7D F 0.3726(8) 0.4332(10) 0.8496(7) 0.058(5) Uani 0.1048(14) 1 d D U P D 2
F8D F 0.3070(7) 0.4297(9) 0.7418(5) 0.040(4) Uani 0.1048(14) 1 d D U P D 2
F9D F 0.3492(8) 0.2954(8) 0.7914(9) 0.049(4) Uani 0.1048(14) 1 d D U P D 2
F10D F 0.2864(9) 0.3266(10) 0.8919(7) 0.043(4) Uani 0.1048(14) 1 d D U P D 2
F11D F 0.2442(11) 0.4632(10) 0.8433(9) 0.081(6) Uani 0.1048(14) 1 d D U P D 2
F12D F 0.2167(7) 0.3290(12) 0.7837(8) 0.064(5) Uani 0.1048(14) 1 d D U P D 2

loop_
_atom_site_aniso_label
_atom_site_aniso_U_11
_atom_site_aniso_U_22
_atom_site_aniso_U_33
_atom_site_aniso_U_23
_atom_site_aniso_U_13
_atom_site_aniso_U_12
Pd1 0.01451(7) 0.01206(7) 0.01102(7) -0.00031(5) 0.00148(5) 0.00107(5)
Fe1 0.01724(13) 0.01495(13) 0.01076(13) -0.00075(10) 0.00030(10) 0.00226(10)
P1 0.0145(2) 0.0114(2) 0.0115(2) -0.00039(17) 0.00072(17) 0.00158(17)
O1 0.0193(7) 0.0195(7) 0.0199(7) 0.0005(6) 0.0042(6) -0.0017(6)
O2 0.0252(7) 0.0181(7) 0.0162(7) -0.0014(5) 0.0052(6) 0.0027(6)
N1 0.0192(8) 0.0133(8) 0.0131(8) -0.0005(6) -0.0001(6) 0.0023(6)
N2 0.0320(10) 0.0132(8) 0.0193(9) 0.0012(7) -0.0051(7) 0.0035(7)
N3 0.0338(10) 0.0138(8) 0.0227(9) -0.0026(7) -0.0046(8) 0.0027(7)
C1 0.0179(9) 0.0126(9) 0.0142(9) 0.0001(7) 0.0009(7) 0.0015(7)
C2 0.0197(9) 0.0154(9) 0.0166(10) -0.0002(7) 0.0000(7) 0.0040(7)
C3 0.0256(10) 0.0173(10) 0.0176(10) 0.0035(8) -0.0033(8) 0.0045(8)
C4 0.0300(11) 0.0212(10) 0.0133(9) 0.0030(8) 0.0027(8) 0.0014(8)
C5 0.0220(10) 0.0181(10) 0.0154(10) 0.0020(8) 0.0044(8) -0.0005(8)
C6 0.0189(9) 0.0135(9) 0.0132(9) -0.0025(7) 0.0009(7) -0.0002(7)
C7 0.0186(9) 0.0187(10) 0.0187(10) -0.0025(8) 0.0012(8) -0.0010(7)
C8 0.0216(10) 0.0211(10) 0.0183(10) -0.0036(8) -0.0043(8) 0.0000(8)
C9 0.0287(11) 0.0188(10) 0.0144(10) -0.0050(8) -0.0002(8) 0.0011(8)
C10 0.0210(10) 0.0166(9) 0.0141(9) -0.0031(7) 0.0029(8) 0.0019(7)
C11 0.0144(9) 0.0141(9) 0.0159(9) -0.0025(7) 0.0009(7) 0.0011(7)
C12 0.0227(10) 0.0158(10) 0.0173(10) 0.0002(8) -0.0008(8) 0.0019(8)
C13 0.0302(11) 0.0219(11) 0.0163(10) -0.0053(8) -0.0023(8) 0.0011(8)
C14 0.0286(11) 0.0166(10) 0.0252(11) -0.0073(8) 0.0021(9) -0.0011(8)
C15 0.0258(10) 0.0123(9) 0.0244(11) 0.0002(8) 0.0064(8) -0.0006(8)
C16 0.0189(9) 0.0164(9) 0.0172(10) 0.0013(8) 0.0026(7) 0.0018(7)
C17 0.0155(9) 0.0141(9) 0.0160(9) 0.0027(7) 0.0019(7) 0.0031(7)
C18 0.0176(9) 0.0222(10) 0.0202(10) -0.0031(8) -0.0002(8) 0.0019(8)
C19 0.0178(10) 0.0313(12) 0.0247(11) -0.0014(9) -0.0027(8) 0.0006(8)
C20 0.0156(9) 0.0287(11) 0.0250(11) 0.0051(9) 0.0020(8) 0.0054(8)
C21 0.0225(10) 0.0187(10) 0.0221(11) 0.0010(8) 0.0069(8) 0.0053(8)
C22 0.0184(9) 0.0157(10) 0.0209(10) -0.0003(8) 0.0023(8) 0.0002(7)
C23 0.0179(9) 0.0162(9) 0.0179(10) -0.0004(7) 0.0035(7) 0.0016(7)
C24 0.0297(11) 0.0179(10) 0.0203(11) 0.0001(8) -0.0065(9) 0.0050(8)
C25 0.0312(12) 0.0463(15) 0.0208(12) -0.0026(10) -0.0009(9) 0.0063(11)
C26 0.0288(12) 0.0326(13) 0.0317(13) 0.0096(10) -0.0025(10) -0.0029(10)
C27 0.0405(13) 0.0141(10) 0.0319(13) -0.0022(9) 0.0013(10) 0.0045(9)
C28 0.054(2) 0.0217(16) 0.062(2) -0.0140(15) -0.0037(18) -0.0008(14)
C29 0.047(2) 0.0397(19) 0.048(2) -0.0091(16) 0.0072(15) 0.0077(15)
C28D 0.054(2) 0.0217(16) 0.062(2) -0.0140(15) -0.0037(18) -0.0008(14)
C29D 0.047(2) 0.0397(19) 0.048(2) -0.0091(16) 0.0072(15) 0.0077(15)
C30 0.0373(14) 0.0326(14) 0.0391(15) 0.0043(11) 0.0168(11) -0.0097(11)
C31 0.0158(9) 0.0263(11) 0.0203(10) 0.0060(8) 0.0018(8) -0.0001(8)
C32 0.0240(10) 0.0304(12) 0.0133(10) 0.0033(8) 0.0046(8) 0.0023(9)
C33 0.0202(10) 0.0268(11) 0.0134(9) -0.0003(8) 0.0010(7) 0.0070(8)
C34 0.0441(14) 0.0277(12) 0.0221(12) -0.0034(9) 0.0092(10) 0.0074(10)
Pd2 0.01492(7) 0.01160(7) 0.01138(7) 0.00013(5) 0.00262(5) -0.00037(5)
Fe2 0.01696(13) 0.01357(13) 0.01117(13) 0.00044(10) 0.00043(10) -0.00023(10)
P2 0.0143(2) 0.0106(2) 0.0115(2) 0.00030(17) 0.00134(17) -0.00076(17)
N4 0.0197(8) 0.0126(8) 0.0133(8) 0.0002(6) 0.0011(6) -0.0003(6)
N5 0.0246(9) 0.0122(8) 0.0188(9) -0.0018(7) -0.0010(7) -0.0002(6)
N6 0.0308(10) 0.0129(8) 0.0207(9) 0.0011(7) -0.0040(7) -0.0024(7)
O3 0.0195(7) 0.0187(7) 0.0188(7) -0.0004(6) 0.0048(6) 0.0024(5)
O4 0.0238(7) 0.0175(7) 0.0172(7) 0.0019(5) 0.0069(6) -0.0018(6)
C51 0.0180(9) 0.0110(9) 0.0136(9) -0.0002(7) 0.0016(7) 0.0003(7)
C52 0.0180(9) 0.0143(9) 0.0167(9) 0.0000(7) 0.0004(7) -0.0019(7)
C53 0.0245(10) 0.0176(10) 0.0171(10) -0.0027(8) -0.0042(8) -0.0025(8)
C54 0.0291(11) 0.0175(10) 0.0144(10) -0.0028(8) 0.0021(8) 0.0028(8)
C55 0.0205(9) 0.0151(9) 0.0167(10) -0.0014(7) 0.0035(8) 0.0024(7)
C56 0.0205(9) 0.0114(9) 0.0136(9) 0.0009(7) 0.0013(7) 0.0016(7)
C57 0.0196(9) 0.0170(10) 0.0186(10) 0.0011(8) 0.0013(8) 0.0032(7)
C58 0.0233(10) 0.0204(10) 0.0185(10) 0.0030(8) -0.0040(8) 0.0038(8)
C59 0.0287(11) 0.0189(10) 0.0147(10) 0.0038(8) 0.0010(8) 0.0008(8)
C60 0.0230(10) 0.0133(9) 0.0145(9) 0.0020(7) 0.0038(8) -0.0007(7)
C61 0.0140(8) 0.0138(9) 0.0168(9) 0.0027(7) 0.0013(7) -0.0009(7)
C62 0.0214(10) 0.0157(9) 0.0173(10) 0.0002(8) 0.0014(8) -0.0020(7)
C63 0.0258(11) 0.0241(11) 0.0179(10) 0.0068(8) 0.0011(8) -0.0003(8)
C64 0.0281(11) 0.0174(10) 0.0286(12) 0.0095(9) 0.0060(9) 0.0031(8)
C65 0.0296(11) 0.0127(9) 0.0281(12) 0.0009(8) 0.0079(9) 0.0012(8)
C66 0.0207(10) 0.0165(10) 0.0175(10) 0.0002(8) 0.0045(8) -0.0013(7)
C67 0.0157(9) 0.0148(9) 0.0140(9) -0.0024(7) 0.0028(7) -0.0025(7)
C68 0.0193(10) 0.0213(10) 0.0215(10) 0.0055(8) -0.0008(8) -0.0021(8)
C69 0.0183(10) 0.0334(12) 0.0263(12) 0.0045(9) -0.0045(8) -0.0021(9)
C70 0.0165(9) 0.0288(11) 0.0228(11) -0.0047(9) 0.0021(8) -0.0049(8)
C71 0.0222(10) 0.0168(10) 0.0203(10) -0.0009(8) 0.0059(8) -0.0040(8)
C72 0.0189(9) 0.0150(9) 0.0191(10) -0.0004(7) 0.0025(8) 0.0006(7)
C73 0.0156(9) 0.0148(9) 0.0177(10) 0.0004(7) 0.0044(7) -0.0006(7)
C74 0.0309(11) 0.0160(10) 0.0216(11) -0.0011(8) -0.0081(9) -0.0015(8)
C75 0.0351(13) 0.0495(16) 0.0226(12) 0.0076(11) -0.0014(10) -0.0124(11)
C76 0.0290(12) 0.0431(15) 0.0288(13) -0.0130(11) -0.0068(10) 0.0076(10)
C77 0.0566(17) 0.0147(11) 0.0419(15) 0.0049(10) -0.0157(13) -0.0096(11)
C78D 0.044(3) 0.038(2) 0.067(4) -0.027(3) -0.022(2) 0.0191(18)
C79D 0.070(9) 0.050(7) 0.056(8) 0.011(6) 0.011(7) -0.022(7)
C78 0.044(3) 0.038(2) 0.067(4) -0.027(3) -0.022(2) 0.0191(18)
C79 0.097(4) 0.0244(19) 0.044(2) 0.0168(16) -0.017(2) -0.025(2)
C80 0.0370(13) 0.0295(13) 0.0320(13) -0.0015(10) 0.0150(10) 0.0106(10)
C81 0.0160(9) 0.0247(11) 0.0210(10) -0.0048(8) 0.0014(8) 0.0013(8)
C82 0.0233(10) 0.0290(11) 0.0162(10) -0.0027(8) 0.0059(8) -0.0015(9)
C83 0.0199(10) 0.0256(11) 0.0149(10) 0.0007(8) 0.0018(7) -0.0060(8)
C84 0.0427(14) 0.0278(12) 0.0255(12) 0.0029(10) 0.0124(10) -0.0053(10)
Sb1 0.02783(17) 0.01333(11) 0.01761(8) -0.00100(7) 0.00314(9) -0.00014(11)
F1 0.0619(13) 0.0391(11) 0.0214(9) -0.0105(8) 0.0054(8) -0.0067(10)
F2 0.0675(16) 0.105(2) 0.0279(11) 0.0063(12) 0.0011(10) 0.0572(16)
F3 0.125(2) 0.0348(12) 0.0575(15) -0.0015(11) 0.0466(16) -0.0333(14)
F4 0.0329(11) 0.0901(19) 0.0516(14) 0.0056(13) -0.0016(10) 0.0224(12)
F5 0.0635(16) 0.0272(11) 0.0714(18) -0.0065(11) 0.0387(14) -0.0163(10)
F6 0.0458(13) 0.0506(15) 0.0380(13) -0.0275(11) 0.0111(10) -0.0038(11)
Sb1D 0.02783(17) 0.01333(11) 0.01761(8) -0.00100(7) 0.00314(9) -0.00014(11)
F1D 0.063(6) 0.086(7) 0.022(4) -0.004(4) 0.005(4) -0.025(5)
F2D 0.079(6) 0.017(4) 0.050(5) 0.011(3) 0.023(4) 0.021(4)
F3D 0.047(5) 0.060(5) 0.043(5) -0.016(4) 0.013(4) -0.029(4)
F4D 0.035(4) 0.051(5) 0.058(5) 0.026(4) 0.012(4) 0.018(4)
F5D 0.021(4) 0.040(5) 0.063(6) -0.007(4) 0.011(4) -0.017(3)
F6D 0.045(5) 0.032(4) 0.021(4) -0.006(3) -0.006(3) 0.004(4)
Sb2 0.01836(13) 0.01679(10) 0.01682(7) -0.00010(6) 0.00015(7) 0.00110(10)
F7 0.0490(10) 0.0203(8) 0.0426(10) 0.0054(7) 0.0083(8) -0.0069(7)
F8 0.0538(11) 0.0747(15) 0.0178(8) -0.0006(8) 0.0039(8) 0.0134(10)
F9 0.0209(8) 0.0304(9) 0.0458(11) 0.0033(8) 0.0030(7) 0.0067(6)
F10 0.0380(10) 0.0306(10) 0.0174(8) 0.0019(7) 0.0011(6) -0.0055(8)
F11 0.0285(8) 0.0495(11) 0.0416(10) 0.0123(8) 0.0042(7) 0.0182(7)
F12 0.0372(9) 0.0280(9) 0.0588(12) -0.0141(8) 0.0040(8) -0.0117(7)
Sb2D 0.01836(13) 0.01679(10) 0.01682(7) -0.00010(6) 0.00015(7) 0.00110(10)
F7D 0.067(9) 0.071(10) 0.037(8) -0.011(7) 0.006(7) -0.047(8)
F8D 0.051(8) 0.051(8) 0.017(6) 0.015(6) 0.006(5) 0.008(7)
F9D 0.049(9) 0.044(8) 0.057(10) 0.002(8) 0.020(8) 0.007(7)
F10D 0.052(9) 0.044(9) 0.033(8) 0.016(7) 0.000(7) 0.003(8)
F11D 0.111(12) 0.062(10) 0.073(11) -0.008(9) 0.031(9) 0.038(9)
F12D 0.039(8) 0.103(12) 0.049(9) -0.013(8) -0.008(7) -0.028(8)

loop_
_atom_type_symbol
_atom_type_description
_atom_type_scat_dispersion_real
_atom_type_scat_dispersion_imag
_atom_type_scat_source
C C 0.0033 0.0016 'International Tables Vol C Tables 4.2.6.8 and 6.1.1.4'
H H 0.0000 0.0000 'International Tables Vol C Tables 4.2.6.8 and 6.1.1.4'
F F 0.0171 0.0103 'International Tables Vol C Tables 4.2.6.8 and 6.1.1.4'
Fe Fe 0.3463 0.8444 'International Tables Vol C Tables 4.2.6.8 and 6.1.1.4'
N N 0.0061 0.0033 'International Tables Vol C Tables 4.2.6.8 and 6.1.1.4'
O O 0.0106 0.0060 'International Tables Vol C Tables 4.2.6.8 and 6.1.1.4'
P P 0.1023 0.0942 'International Tables Vol C Tables 4.2.6.8 and 6.1.1.4'
Pd Pd -0.9988 1.0072 'International Tables Vol C Tables 4.2.6.8 and 6.1.1.4'
Sb Sb -0.5866 1.5461 'International Tables Vol C Tables 4.2.6.8 and 6.1.1.4'

loop_
_geom_angle_atom_site_label_1
_geom_angle_atom_site_label_2
_geom_angle_atom_site_label_3
_geom_angle
_geom_angle_site_symmetry_1
_geom_angle_site_symmetry_3
_geom_angle_publ_flag
O2 Pd1 N1 177.06(6) . . ?
O2 Pd1 O1 92.56(6) . . ?
N1 Pd1 O1 86.13(6) . . ?
O2 Pd1 P1 90.47(4) . . ?
N1 Pd1 P1 90.87(5) . . ?
O1 Pd1 P1 176.91(4) . . ?
C1 Fe1 C2 41.72(8) . . ?
C1 Fe1 C6 106.15(8) . . ?
C2 Fe1 C6 120.73(8) . . ?
C1 Fe1 C10 122.17(8) . . ?
C2 Fe1 C10 158.11(8) . . ?
C6 Fe1 C10 41.23(8) . . ?
C1 Fe1 C7 122.09(8) . . ?
C2 Fe1 C7 105.33(8) . . ?
C6 Fe1 C7 41.10(8) . . ?
C10 Fe1 C7 68.96(8) . . ?
C1 Fe1 C5 41.30(8) . . ?
C2 Fe1 C5 69.43(8) . . ?
C6 Fe1 C5 123.78(8) . . ?
C10 Fe1 C5 108.32(8) . . ?
C7 Fe1 C5 159.96(8) . . ?
C1 Fe1 C8 158.63(8) . . ?
C2 Fe1 C8 121.59(8) . . ?
C6 Fe1 C8 68.90(8) . . ?
C10 Fe1 C8 68.64(8) . . ?
C7 Fe1 C8 40.68(8) . . ?
C5 Fe1 C8 158.48(8) . . ?
C1 Fe1 C9 158.70(8) . . ?
C2 Fe1 C9 158.83(8) . . ?
C6 Fe1 C9 68.80(8) . . ?
C10 Fe1 C9 40.54(8) . . ?
C7 Fe1 C9 68.54(8) . . ?
C5 Fe1 C9 123.14(8) . . ?
C8 Fe1 C9 40.74(8) . . ?
C1 Fe1 C4 68.84(8) . . ?
C2 Fe1 C4 68.66(8) . . ?
C6 Fe1 C4 160.80(8) . . ?
C10 Fe1 C4 124.59(8) . . ?
C7 Fe1 C4 157.32(8) . . ?
C5 Fe1 C4 40.42(8) . . ?
C8 Fe1 C4 122.52(9) . . ?
C9 Fe1 C4 108.76(9) . . ?
C1 Fe1 C3 69.13(8) . . ?
C2 Fe1 C3 40.69(8) . . ?
C6 Fe1 C3 156.76(8) . . ?
C10 Fe1 C3 160.37(8) . . ?
C7 Fe1 C3 120.82(8) . . ?
C5 Fe1 C3 68.53(8) . . ?
C8 Fe1 C3 106.78(9) . . ?
C9 Fe1 C3 123.71(8) . . ?
C4 Fe1 C3 40.56(8) . . ?
C1 P1 C11 106.82(9) . . ?
C1 P1 C17 106.86(9) . . ?
C11 P1 C17 103.94(9) . . ?
C1 P1 Pd1 109.05(7) . . ?
C11 P1 Pd1 113.42(7) . . ?
C17 P1 Pd1 116.14(6) . . ?
C31 O1 Pd1 122.34(14) . . ?
C33 O2 Pd1 123.16(14) . . ?
C23 N1 C6 115.70(16) . . ?
C23 N1 Pd1 122.11(13) . . ?
C6 N1 Pd1 114.27(12) . . ?
C23 N2 C24 129.52(18) . . ?
C23 N2 H2N 118.7 . . ?
C24 N2 H2N 111.8 . . ?
C23 N3 C27 127.74(19) . . ?
C23 N3 H3N 117.1 . . ?
C27 N3 H3N 113.9 . . ?
C5 C1 C2 107.46(17) . . ?
C5 C1 P1 130.07(15) . . ?
C2 C1 P1 122.16(14) . . ?
C5 C1 Fe1 70.25(11) . . ?
C2 C1 Fe1 69.28(11) . . ?
P1 C1 Fe1 120.69(10) . . ?
C3 C2 C1 108.04(17) . . ?
C3 C2 Fe1 70.95(12) . . ?
C1 C2 Fe1 69.00(11) . . ?
C3 C2 H2 126.0 . . ?
C1 C2 H2 126.0 . . ?
Fe1 C2 H2 125.6 . . ?
C2 C3 C4 107.95(18) . . ?
C2 C3 Fe1 68.35(11) . . ?
C4 C3 Fe1 69.71(12) . . ?
C2 C3 H3 126.0 . . ?
C4 C3 H3 126.0 . . ?
Fe1 C3 H3 127.5 . . ?
C5 C4 C3 108.61(18) . . ?
C5 C4 Fe1 69.26(12) . . ?
C3 C4 Fe1 69.73(12) . . ?
C5 C4 H4 125.7 . . ?
C3 C4 H4 125.7 . . ?
Fe1 C4 H4 126.9 . . ?
C4 C5 C1 107.94(18) . . ?
C4 C5 Fe1 70.32(12) . . ?
C1 C5 Fe1 68.45(11) . . ?
C4 C5 H5 126.0 . . ?
C1 C5 H5 126.0 . . ?
Fe1 C5 H5 126.8 . . ?
N1 C6 C7 126.43(17) . . ?
N1 C6 C10 125.95(17) . . ?
C7 C6 C10 107.61(17) . . ?
N1 C6 Fe1 126.82(13) . . ?
C7 C6 Fe1 69.82(11) . . ?
C10 C6 Fe1 69.70(11) . . ?
C8 C7 C6 108.03(18) . . ?
C8 C7 Fe1 69.81(12) . . ?
C6 C7 Fe1 69.08(11) . . ?
C8 C7 H7 126.0 . . ?
C6 C7 H7 126.0 . . ?
Fe1 C7 H7 126.7 . . ?
C7 C8 C9 108.06(18) . . ?
C7 C8 Fe1 69.51(12) . . ?
C9 C8 Fe1 69.72(12) . . ?
C7 C8 H8 126.0 . . ?
C9 C8 H8 126.0 . . ?
Fe1 C8 H8 126.4 . . ?
C10 C9 C8 108.33(18) . . ?
C10 C9 Fe1 69.42(11) . . ?
C8 C9 Fe1 69.53(12) . . ?
C10 C9 H9 125.8 . . ?
C8 C9 H9 125.8 . . ?
Fe1 C9 H9 126.8 . . ?
C9 C10 C6 107.96(18) . . ?
C9 C10 Fe1 70.04(12) . . ?
C6 C10 Fe1 69.08(11) . . ?
C9 C10 H10 126.0 . . ?
C6 C10 H10 126.0 . . ?
Fe1 C10 H10 126.4 . . ?
C16 C11 C12 119.66(18) . . ?
C16 C11 P1 122.06(15) . . ?
C12 C11 P1 118.20(15) . . ?
C13 C12 C11 119.91(19) . . ?
C13 C12 H12 120.0 . . ?
C11 C12 H12 120.0 . . ?
C14 C13 C12 120.4(2) . . ?
C14 C13 H13 119.8 . . ?
C12 C13 H13 119.8 . . ?
C13 C14 C15 119.91(19) . . ?
C13 C14 H14 120.0 . . ?
C15 C14 H14 120.0 . . ?
C14 C15 C16 120.38(19) . . ?
C14 C15 H15 119.8 . . ?
C16 C15 H15 119.8 . . ?
C15 C16 C11 119.69(19) . . ?
C15 C16 H16 120.2 . . ?
C11 C16 H16 120.2 . . ?
C18 C17 C22 119.11(18) . . ?
C18 C17 P1 120.44(15) . . ?
C22 C17 P1 120.43(15) . . ?
C19 C18 C17 120.2(2) . . ?
C19 C18 H18 119.9 . . ?
C17 C18 H18 119.9 . . ?
C20 C19 C18 120.5(2) . . ?
C20 C19 H19 119.8 . . ?
C18 C19 H19 119.8 . . ?
C19 C20 C21 119.91(19) . . ?
C19 C20 H20 120.0 . . ?
C21 C20 H20 120.0 . . ?
C20 C21 C22 120.2(2) . . ?
C20 C21 H21 119.9 . . ?
C22 C21 H21 119.9 . . ?
C21 C22 C17 120.17(19) . . ?
C21 C22 H22 119.9 . . ?
C17 C22 H22 119.9 . . ?
N2 C23 N1 122.98(19) . . ?
N2 C23 N3 117.48(18) . . ?
N1 C23 N3 119.54(18) . . ?
N2 C24 C26 110.76(19) . . ?
N2 C24 C25 108.95(19) . . ?
C26 C24 C25 111.31(18) . . ?
N2 C24 H24 108.6 . . ?
C26 C24 H24 108.6 . . ?
C25 C24 H24 108.6 . . ?
C24 C25 H25A 109.5 . . ?
C24 C25 H25B 109.5 . . ?
H25A C25 H25B 109.5 . . ?
C24 C25 H25C 109.5 . . ?
H25A C25 H25C 109.5 . . ?
H25B C25 H25C 109.5 . . ?
C24 C26 H26A 109.5 . . ?
C24 C26 H26B 109.5 . . ?
H26A C26 H26B 109.5 . . ?
C24 C26 H26C 109.5 . . ?
H26A C26 H26C 109.5 . . ?
H26B C26 H26C 109.5 . . ?
C28D C27 N3 111.2(5) . . ?
N3 C27 C29 111.9(2) . . ?
C28D C27 C29D 126.8(7) . . ?
N3 C27 C29D 107.7(5) . . ?
N3 C27 C28 107.4(2) . . ?
C29 C27 C28 109.3(3) . . ?
N3 C27 H27 109.2 . . ?
C29 C27 H27 109.3 . . ?
C28 C27 H27 109.7 . . ?
C28D C27 H27D 104.3 . . ?
N3 C27 H27D 101.5 . . ?
C29D C27 H27D 101.9 . . ?
C27 C28 H28A 109.6 . . ?
C27 C28 H28B 109.4 . . ?
H28A C28 H28B 109.5 . . ?
C27 C28 H28C 109.4 . . ?
H28A C28 H28C 109.5 . . ?
H28B C28 H28C 109.5 . . ?
C27 C29 H29A 109.5 . . ?
C27 C29 H29B 109.5 . . ?
H29A C29 H29B 109.5 . . ?
C27 C29 H29C 109.4 . . ?
H29A C29 H29C 109.5 . . ?
H29B C29 H29C 109.5 . . ?
C27 C28D H28D 109.5 . . ?
C27 C28D H28E 109.5 . . ?
H28D C28D H28E 109.5 . . ?
C27 C28D H28F 109.5 . . ?
H28D C28D H28F 109.5 . . ?
H28E C28D H28F 109.5 . . ?
C27 C29D H29D 108.9 . . ?
C27 C29D H29E 109.7 . . ?
H29D C29D H29E 109.5 . . ?
C27 C29D H29F 109.8 . . ?
H29D C29D H29F 109.5 . . ?
H29E C29D H29F 109.5 . . ?
C31 C30 H30A 109.5 . . ?
C31 C30 H30B 109.5 . . ?
H30A C30 H30B 109.5 . . ?
C31 C30 H30C 109.5 . . ?
H30A C30 H30C 109.5 . . ?
H30B C30 H30C 109.5 . . ?
O1 C31 C32 126.3(2) . . ?
O1 C31 C30 114.9(2) . . ?
C32 C31 C30 118.8(2) . . ?
C33 C32 C31 126.46(19) . . ?
C33 C32 H32 116.8 . . ?
C31 C32 H32 116.8 . . ?
O2 C33 C32 127.06(19) . . ?
O2 C33 C34 113.9(2) . . ?
C32 C33 C34 119.03(19) . . ?
C33 C34 H34A 109.5 . . ?
C33 C34 H34B 109.5 . . ?
H34A C34 H34B 109.5 . . ?
C33 C34 H34C 109.5 . . ?
H34A C34 H34C 109.5 . . ?
H34B C34 H34C 109.5 . . ?
O4 Pd2 N4 177.45(6) . . ?
O4 Pd2 O3 92.36(6) . . ?
N4 Pd2 O3 86.22(6) . . ?
O4 Pd2 P2 91.18(4) . . ?
N4 Pd2 P2 90.23(5) . . ?
O3 Pd2 P2 176.45(4) . . ?
C51 Fe2 C52 41.58(7) . . ?
C51 Fe2 C56 106.16(8) . . ?
C52 Fe2 C56 120.70(8) . . ?
C51 Fe2 C57 121.72(8) . . ?
C52 Fe2 C57 105.10(8) . . ?
C56 Fe2 C57 41.04(8) . . ?
C51 Fe2 C58 158.15(8) . . ?
C52 Fe2 C58 121.24(8) . . ?
C56 Fe2 C58 68.96(8) . . ?
C57 Fe2 C58 40.78(8) . . ?
C51 Fe2 C55 41.22(7) . . ?
C52 Fe2 C55 69.35(8) . . ?
C56 Fe2 C55 123.64(8) . . ?
C57 Fe2 C55 159.50(8) . . ?
C58 Fe2 C55 158.92(8) . . ?
C51 Fe2 C60 122.66(8) . . ?
C52 Fe2 C60 158.33(8) . . ?
C56 Fe2 C60 41.21(8) . . ?
C57 Fe2 C60 68.83(8) . . ?
C58 Fe2 C60 68.54(8) . . ?
C55 Fe2 C60 108.67(8) . . ?
C51 Fe2 C59 159.35(8) . . ?
C52 Fe2 C59 158.41(8) . . ?
C56 Fe2 C59 68.78(8) . . ?
C57 Fe2 C59 68.43(8) . . ?
C58 Fe2 C59 40.59(8) . . ?
C55 Fe2 C59 123.76(8) . . ?
C60 Fe2 C59 40.51(8) . . ?
C51 Fe2 C54 68.69(8) . . ?
C52 Fe2 C54 68.53(8) . . ?
C56 Fe2 C54 160.81(8) . . ?
C57 Fe2 C54 157.49(9) . . ?
C58 Fe2 C54 122.72(9) . . ?
C55 Fe2 C54 40.49(8) . . ?
C60 Fe2 C54 124.84(8) . . ?
C59 Fe2 C54 109.14(8) . . ?
C51 Fe2 C53 69.04(8) . . ?
C52 Fe2 C53 40.66(8) . . ?
C56 Fe2 C53 156.70(8) . . ?
C57 Fe2 C53 120.74(9) . . ?
C58 Fe2 C53 106.57(9) . . ?
C55 Fe2 C53 68.64(8) . . ?
C60 Fe2 C53 160.33(8) . . ?
C59 Fe2 C53 123.57(8) . . ?
C54 Fe2 C53 40.56(8) . . ?
C51 P2 C61 107.33(9) . . ?
C51 P2 C67 106.80(9) . . ?
C61 P2 C67 104.04(9) . . ?
C51 P2 Pd2 108.76(6) . . ?
C61 P2 Pd2 113.26(6) . . ?
C67 P2 Pd2 116.13(6) . . ?
C73 N4 C56 115.92(16) . . ?
C73 N4 Pd2 120.03(13) . . ?
C56 N4 Pd2 114.41(12) . . ?
C73 N5 C74 128.89(17) . . ?
C73 N5 H5N 115.3 . . ?
C74 N5 H5N 115.7 . . ?
C73 N6 C77 127.02(19) . . ?
C73 N6 H6N 117.0 . . ?
C77 N6 H6N 115.9 . . ?
C81 O3 Pd2 122.53(13) . . ?
C83 O4 Pd2 123.23(13) . . ?
C55 C51 C52 107.72(17) . . ?
C55 C51 P2 129.47(15) . . ?
C52 C51 P2 122.47(14) . . ?
C55 C51 Fe2 70.26(11) . . ?
C52 C51 Fe2 69.41(11) . . ?
P2 C51 Fe2 120.51(10) . . ?
C53 C52 C51 108.01(17) . . ?
C53 C52 Fe2 70.71(12) . . ?
C51 C52 Fe2 69.01(11) . . ?
C53 C52 H52 126.0 . . ?
C51 C52 H52 126.0 . . ?
Fe2 C52 H52 125.9 . . ?
C52 C53 C54 107.87(18) . . ?
C52 C53 Fe2 68.62(11) . . ?
C54 C53 Fe2 69.70(12) . . ?
C52 C53 H53 126.1 . . ?
C54 C53 H53 126.1 . . ?
Fe2 C53 H53 127.2 . . ?
C55 C54 C53 108.81(18) . . ?
C55 C54 Fe2 69.41(11) . . ?
C53 C54 Fe2 69.74(12) . . ?
C55 C54 H54 125.6 . . ?
C53 C54 H54 125.6 . . ?
Fe2 C54 H54 126.8 . . ?
C54 C55 C51 107.59(18) . . ?
C54 C55 Fe2 70.10(12) . . ?
C51 C55 Fe2 68.52(11) . . ?
C54 C55 H55 126.2 . . ?
C51 C55 H55 126.2 . . ?
Fe2 C55 H55 126.7 . . ?
C57 C56 N4 126.27(17) . . ?
C57 C56 C60 107.49(17) . . ?
N4 C56 C60 126.24(18) . . ?
C57 C56 Fe2 69.63(11) . . ?
N4 C56 Fe2 126.12(13) . . ?
C60 C56 Fe2 69.92(11) . . ?
C58 C57 C56 108.24(18) . . ?
C58 C57 Fe2 69.85(12) . . ?
C56 C57 Fe2 69.33(11) . . ?
C58 C57 H57 125.9 . . ?
C56 C57 H57 125.9 . . ?
Fe2 C57 H57 126.5 . . ?
C59 C58 C57 108.05(18) . . ?
C59 C58 Fe2 70.11(12) . . ?
C57 C58 Fe2 69.37(11) . . ?
C59 C58 H58 126.0 . . ?
C57 C58 H58 126.0 . . ?
Fe2 C58 H58 126.1 . . ?
C60 C59 C58 108.33(18) . . ?
C60 C59 Fe2 69.48(11) . . ?
C58 C59 Fe2 69.30(12) . . ?
C60 C59 H59 125.8 . . ?
C58 C59 H59 125.8 . . ?
Fe2 C59 H59 127.0 . . ?
C59 C60 C56 107.88(18) . . ?
C59 C60 Fe2 70.01(12) . . ?
C56 C60 Fe2 68.87(11) . . ?
C59 C60 H60 126.1 . . ?
C56 C60 H60 126.1 . . ?
Fe2 C60 H60 126.6 . . ?
C66 C61 C62 119.97(18) . . ?
C66 C61 P2 121.88(15) . . ?
C62 C61 P2 118.05(15) . . ?
C63 C62 C61 119.88(19) . . ?
C63 C62 H62 120.1 . . ?
C61 C62 H62 120.1 . . ?
C64 C63 C62 120.2(2) . . ?
C64 C63 H63 119.9 . . ?
C62 C63 H63 119.9 . . ?
C65 C64 C63 120.2(2) . . ?
C65 C64 H64 119.9 . . ?
C63 C64 H64 119.9 . . ?
C64 C65 C66 120.5(2) . . ?
C64 C65 H65 119.8 . . ?
C66 C65 H65 119.8 . . ?
C65 C66 C61 119.31(19) . . ?
C65 C66 H66 120.3 . . ?
C61 C66 H66 120.3 . . ?
C68 C67 C72 118.97(18) . . ?
C68 C67 P2 120.57(15) . . ?
C72 C67 P2 120.44(15) . . ?
C69 C68 C67 120.2(2) . . ?
C69 C68 H68 119.9 . . ?
C67 C68 H68 119.9 . . ?
C70 C69 C68 120.5(2) . . ?
C70 C69 H69 119.7 . . ?
C68 C69 H69 119.7 . . ?
C69 C70 C71 119.90(19) . . ?
C69 C70 H70 120.0 . . ?
C71 C70 H70 120.0 . . ?
C70 C71 C72 120.18(19) . . ?
C70 C71 H71 119.9 . . ?
C72 C71 H71 119.9 . . ?
C71 C72 C67 120.27(19) . . ?
C71 C72 H72 119.9 . . ?
C67 C72 H72 119.9 . . ?
N5 C73 N4 122.69(18) . . ?
N5 C73 N6 117.85(18) . . ?
N4 C73 N6 119.46(18) . . ?
N5 C74 C75 109.47(19) . . ?
N5 C74 C76 109.79(19) . . ?
C75 C74 C76 111.37(19) . . ?
N5 C74 H74 108.7 . . ?
C75 C74 H74 108.7 . . ?
C76 C74 H74 108.7 . . ?
C74 C75 H75A 109.5 . . ?
C74 C75 H75B 109.5 . . ?
H75A C75 H75B 109.5 . . ?
C74 C75 H75C 109.5 . . ?
H75A C75 H75C 109.5 . . ?
H75B C75 H75C 109.5 . . ?
C74 C76 H76A 109.5 . . ?
C74 C76 H76B 109.5 . . ?
H76A C76 H76B 109.5 . . ?
C74 C76 H76C 109.5 . . ?
H76A C76 H76C 109.5 . . ?
H76B C76 H76C 109.5 . . ?
C78D C77 N6 122.2(12) . . ?
N6 C77 C79 108.6(2) . . ?
N6 C77 C78 108.0(3) . . ?
C79 C77 C78 107.6(3) . . ?
C78D C77 C79D 120.8(12) . . ?
N6 C77 C79D 101.5(6) . . ?
N6 C77 H77 110.9 . . ?
C79 C77 H77 110.9 . . ?
C78 C77 H77 110.6 . . ?
C78D C77 H77D 108.3 . . ?
N6 C77 H77D 106.2 . . ?
C79D C77 H77D 93.5 . . ?
C77 C78D H78D 109.5 . . ?
C77 C78D H78E 109.5 . . ?
H78D C78D H78E 109.5 . . ?
C77 C78D H78F 109.5 . . ?
H78D C78D H78F 109.5 . . ?
H78E C78D H78F 109.5 . . ?
C77 C79D H79D 110.6 . . ?
C77 C79D H79E 112.4 . . ?
H79D C79D H79E 109.5 . . ?
C77 C79D H79F 105.4 . . ?
H79D C79D H79F 109.5 . . ?
H79E C79D H79F 109.5 . . ?
C77 C78 H78A 110.4 . . ?
C77 C78 H78B 109.7 . . ?
H78A C78 H78B 109.5 . . ?
C77 C78 H78C 108.2 . . ?
H78A C78 H78C 109.5 . . ?
H78B C78 H78C 109.5 . . ?
C77 C79 H79A 109.3 . . ?
C77 C79 H79B 110.4 . . ?
H79A C79 H79B 109.5 . . ?
C77 C79 H79C 108.7 . . ?
H79A C79 H79C 109.5 . . ?
H79B C79 H79C 109.5 . . ?
C81 C80 H80A 109.5 . . ?
C81 C80 H80B 109.5 . . ?
H80A C80 H80B 109.5 . . ?
C81 C80 H80C 109.5 . . ?
H80A C80 H80C 109.5 . . ?
H80B C80 H80C 109.5 . . ?
O3 C81 C82 126.29(19) . . ?
O3 C81 C80 114.67(19) . . ?
C82 C81 C80 119.04(19) . . ?
C81 C82 C83 126.42(19) . . ?
C81 C82 H82 116.8 . . ?
C83 C82 H82 116.8 . . ?
O4 C83 C82 126.92(19) . . ?
O4 C83 C84 114.00(19) . . ?
C82 C83 C84 119.08(19) . . ?
C83 C84 H84A 109.5 . . ?
C83 C84 H84B 109.5 . . ?
H84A C84 H84B 109.5 . . ?
C83 C84 H84C 109.5 . . ?
H84A C84 H84C 109.5 . . ?
H84B C84 H84C 109.5 . . ?
F4 Sb1 F3 90.44(14) . . ?
F4 Sb1 F1 91.06(11) . . ?
F3 Sb1 F1 90.73(10) . . ?
F4 Sb1 F5 91.92(13) . . ?
F3 Sb1 F5 177.48(15) . . ?
F1 Sb1 F5 90.11(10) . . ?
F4 Sb1 F2 178.27(13) . . ?
F3 Sb1 F2 87.83(14) . . ?
F1 Sb1 F2 88.86(10) . . ?
F5 Sb1 F2 89.80(14) . . ?
F4 Sb1 F6 90.10(11) . . ?
F3 Sb1 F6 89.32(11) . . ?
F1 Sb1 F6 178.84(11) . . ?
F5 Sb1 F6 89.79(12) . . ?
F2 Sb1 F6 89.99(11) . . ?
F4D Sb1D F5D 90.3(4) . . ?
F4D Sb1D F1D 92.0(5) . . ?
F5D Sb1D F1D 89.7(4) . . ?
F4D Sb1D F6D 88.8(4) . . ?
F5D Sb1D F6D 91.5(4) . . ?
F1D Sb1D F6D 178.5(4) . . ?
F4D Sb1D F3D 90.2(4) . . ?
F5D Sb1D F3D 179.4(5) . . ?
F1D Sb1D F3D 90.4(4) . . ?
F6D Sb1D F3D 88.4(4) . . ?
F4D Sb1D F2D 177.5(4) . . ?
F5D Sb1D F2D 90.8(4) . . ?
F1D Sb1D F2D 90.2(4) . . ?
F6D Sb1D F2D 89.0(4) . . ?
F3D Sb1D F2D 88.6(4) . . ?
F8 Sb2 F11 90.87(8) . . ?
F8 Sb2 F12 91.65(9) . . ?
F11 Sb2 F12 90.24(8) . . ?
F8 Sb2 F9 89.76(9) . . ?
F11 Sb2 F9 179.35(9) . . ?
F12 Sb2 F9 89.89(8) . . ?
F8 Sb2 F7 90.48(9) . . ?
F11 Sb2 F7 89.54(8) . . ?
F12 Sb2 F7 177.86(8) . . ?
F9 Sb2 F7 90.31(8) . . ?
F8 Sb2 F10 179.20(9) . . ?
F11 Sb2 F10 89.79(8) . . ?
F12 Sb2 F10 88.79(8) . . ?
F9 Sb2 F10 89.58(8) . . ?
F7 Sb2 F10 89.08(8) . . ?
F7D Sb2D F8D 88.6(7) . . ?
F7D Sb2D F9D 92.4(8) . . ?
F8D Sb2D F9D 90.0(7) . . ?
F7D Sb2D F11D 87.7(9) . . ?
F8D Sb2D F11D 91.0(7) . . ?
F9D Sb2D F11D 179.0(8) . . ?
F7D Sb2D F10D 92.2(7) . . ?
F8D Sb2D F10D 179.0(8) . . ?
F9D Sb2D F10D 89.4(8) . . ?
F11D Sb2D F10D 89.6(8) . . ?
F7D Sb2D F12D 176.9(9) . . ?
F8D Sb2D F12D 91.1(7) . . ?
F9D Sb2D F12D 90.7(8) . . ?
F11D Sb2D F12D 89.2(9) . . ?
F10D Sb2D F12D 88.1(8) . . ?

loop_
_geom_bond_atom_site_label_1
_geom_bond_atom_site_label_2
_geom_bond_distance
_geom_bond_site_symmetry_2
_geom_bond_publ_flag
Pd1 O2 2.0015(14) . ?
Pd1 N1 2.0389(16) . ?
Pd1 O1 2.0486(14) . ?
Pd1 P1 2.2616(5) . ?
Fe1 C1 2.022(2) . ?
Fe1 C2 2.026(2) . ?
Fe1 C6 2.036(2) . ?
Fe1 C10 2.044(2) . ?
Fe1 C7 2.046(2) . ?
Fe1 C5 2.046(2) . ?
Fe1 C8 2.050(2) . ?
Fe1 C9 2.052(2) . ?
Fe1 C4 2.060(2) . ?
Fe1 C3 2.061(2) . ?
P1 C1 1.789(2) . ?
P1 C11 1.807(2) . ?
P1 C17 1.8249(19) . ?
O1 C31 1.276(3) . ?
O2 C33 1.277(2) . ?
N1 C23 1.340(3) . ?
N1 C6 1.428(2) . ?
N2 C23 1.335(3) . ?
N2 C24 1.470(3) . ?
N2 H2N 0.8527 . ?
N3 C23 1.351(3) . ?
N3 C27 1.468(3) . ?
N3 H3N 0.8689 . ?
C1 C5 1.435(3) . ?
C1 C2 1.442(3) . ?
C2 C3 1.421(3) . ?
C2 H2 0.9500 . ?
C3 C4 1.428(3) . ?
C3 H3 0.9500 . ?
C4 C5 1.419(3) . ?
C4 H4 0.9500 . ?
C5 H5 0.9500 . ?
C6 C7 1.433(3) . ?
C6 C10 1.436(3) . ?
C7 C8 1.423(3) . ?
C7 H7 0.9500 . ?
C8 C9 1.428(3) . ?
C8 H8 0.9500 . ?
C9 C10 1.419(3) . ?
C9 H9 0.9500 . ?
C10 H10 0.9500 . ?
C11 C16 1.394(3) . ?
C11 C12 1.401(3) . ?
C12 C13 1.385(3) . ?
C12 H12 0.9500 . ?
C13 C14 1.383(3) . ?
C13 H13 0.9500 . ?
C14 C15 1.388(3) . ?
C14 H14 0.9500 . ?
C15 C16 1.392(3) . ?
C15 H15 0.9500 . ?
C16 H16 0.9500 . ?
C17 C18 1.394(3) . ?
C17 C22 1.400(3) . ?
C18 C19 1.389(3) . ?
C18 H18 0.9500 . ?
C19 C20 1.380(3) . ?
C19 H19 0.9500 . ?
C20 C21 1.386(3) . ?
C20 H20 0.9500 . ?
C21 C22 1.389(3) . ?
C21 H21 0.9500 . ?
C22 H22 0.9500 . ?
C24 C26 1.519(3) . ?
C24 C25 1.523(3) . ?
C24 H24 1.0000 . ?
C25 H25A 0.9800 . ?
C25 H25B 0.9800 . ?
C25 H25C 0.9800 . ?
C26 H26A 0.9800 . ?
C26 H26B 0.9800 . ?
C26 H26C 0.9800 . ?
C27 C28D 1.453(13) . ?
C27 C29 1.513(4) . ?
C27 C29D 1.517(13) . ?
C27 C28 1.530(4) . ?
C27 H27 0.9983 . ?
C27 H27D 1.0000 . ?
C28 H28A 0.9800 . ?
C28 H28B 0.9800 . ?
C28 H28C 0.9800 . ?
C29 H29A 0.9800 . ?
C29 H29B 0.9800 . ?
C29 H29C 0.9800 . ?
C28D H28D 0.9800 . ?
C28D H28E 0.9800 . ?
C28D H28F 0.9800 . ?
C29D H29D 0.9800 . ?
C29D H29E 0.9800 . ?
C29D H29F 0.9800 . ?
C30 C31 1.512(3) . ?
C30 H30A 0.9800 . ?
C30 H30B 0.9800 . ?
C30 H30C 0.9800 . ?
C31 C32 1.395(3) . ?
C32 C33 1.391(3) . ?
C32 H32 0.9500 . ?
C33 C34 1.507(3) . ?
C34 H34A 0.9800 . ?
C34 H34B 0.9800 . ?
C34 H34C 0.9800 . ?
Pd2 O4 2.0053(14) . ?
Pd2 N4 2.0412(16) . ?
Pd2 O3 2.0475(14) . ?
Pd2 P2 2.2577(5) . ?
Fe2 C51 2.0270(19) . ?
Fe2 C52 2.032(2) . ?
Fe2 C56 2.0369(19) . ?
Fe2 C57 2.041(2) . ?
Fe2 C58 2.047(2) . ?
Fe2 C55 2.050(2) . ?
Fe2 C60 2.051(2) . ?
Fe2 C59 2.058(2) . ?
Fe2 C54 2.059(2) . ?
Fe2 C53 2.060(2) . ?
P2 C51 1.792(2) . ?
P2 C61 1.808(2) . ?
P2 C67 1.8232(19) . ?
N4 C73 1.343(2) . ?
N4 C56 1.430(2) . ?
N5 C73 1.334(3) . ?
N5 C74 1.471(3) . ?
N5 H5N 0.8748 . ?
N6 C73 1.348(3) . ?
N6 C77 1.463(3) . ?
N6 H6N 0.8776 . ?
O3 C81 1.275(3) . ?
O4 C83 1.279(2) . ?
C51 C55 1.435(3) . ?
C51 C52 1.441(3) . ?
C52 C53 1.422(3) . ?
C52 H52 0.9500 . ?
C53 C54 1.428(3) . ?
C53 H53 0.9500 . ?
C54 C55 1.422(3) . ?
C54 H54 0.9500 . ?
C55 H55 0.9500 . ?
C56 C57 1.429(3) . ?
C56 C60 1.439(3) . ?
C57 C58 1.424(3) . ?
C57 H57 0.9500 . ?
C58 C59 1.424(3) . ?
C58 H58 0.9500 . ?
C59 C60 1.423(3) . ?
C59 H59 0.9500 . ?
C60 H60 0.9500 . ?
C61 C66 1.398(3) . ?
C61 C62 1.400(3) . ?
C62 C63 1.388(3) . ?
C62 H62 0.9500 . ?
C63 C64 1.387(3) . ?
C63 H63 0.9500 . ?
C64 C65 1.384(3) . ?
C64 H64 0.9500 . ?
C65 C66 1.396(3) . ?
C65 H65 0.9500 . ?
C66 H66 0.9500 . ?
C67 C68 1.396(3) . ?
C67 C72 1.400(3) . ?
C68 C69 1.388(3) . ?
C68 H68 0.9500 . ?
C69 C70 1.382(3) . ?
C69 H69 0.9500 . ?
C70 C71 1.384(3) . ?
C70 H70 0.9500 . ?
C71 C72 1.389(3) . ?
C71 H71 0.9500 . ?
C72 H72 0.9500 . ?
C74 C75 1.519(3) . ?
C74 C76 1.519(3) . ?
C74 H74 1.0000 . ?
C75 H75A 0.9800 . ?
C75 H75B 0.9800 . ?
C75 H75C 0.9800 . ?
C76 H76A 0.9800 . ?
C76 H76B 0.9800 . ?
C76 H76C 0.9800 . ?
C77 C78D 1.214(19) . ?
C77 C79 1.499(4) . ?
C77 C78 1.623(7) . ?
C77 C79D 1.660(16) . ?
C77 H77 0.9976 . ?
C77 H77D 0.9783 . ?
C78D H78D 0.9800 . ?
C78D H78E 0.9800 . ?
C78D H78F 0.9800 . ?
C79D H79D 0.9800 . ?
C79D H79E 0.9800 . ?
C79D H79F 0.9800 . ?
C78 H78A 0.9800 . ?
C78 H78B 0.9800 . ?
C78 H78C 0.9800 . ?
C79 H79A 0.9800 . ?
C79 H79B 0.9800 . ?
C79 H79C 0.9800 . ?
C80 C81 1.509(3) . ?
C80 H80A 0.9800 . ?
C80 H80B 0.9800 . ?
C80 H80C 0.9800 . ?
C81 C82 1.393(3) . ?
C82 C83 1.394(3) . ?
C82 H82 0.9500 . ?
C83 C84 1.509(3) . ?
C84 H84A 0.9800 . ?
C84 H84B 0.9800 . ?
C84 H84C 0.9800 . ?
Sb1 F4 1.843(2) . ?
Sb1 F3 1.860(2) . ?
Sb1 F1 1.8635(18) . ?
Sb1 F5 1.865(2) . ?
Sb1 F2 1.874(2) . ?
Sb1 F6 1.877(2) . ?
Sb1D F4D 1.839(7) . ?
Sb1D F5D 1.854(7) . ?
Sb1D F1D 1.860(7) . ?
Sb1D F6D 1.860(7) . ?
Sb1D F3D 1.865(7) . ?
Sb1D F2D 1.881(7) . ?
Sb2 F8 1.8592(17) . ?
Sb2 F11 1.8703(15) . ?
Sb2 F12 1.8713(17) . ?
Sb2 F9 1.8729(15) . ?
Sb2 F7 1.8751(16) . ?
Sb2 F10 1.8764(16) . ?
Sb2D F7D 1.846(11) . ?
Sb2D F8D 1.852(10) . ?
Sb2D F9D 1.861(12) . ?
Sb2D F11D 1.880(12) . ?
Sb2D F10D 1.884(12) . ?
Sb2D F12D 1.894(11) . ?
